data_2226450
loop_
_publ_author_name
'Aazam, E. S.'
'El Husseiny, A. F.'
'Al-Amri, H. M.'
'B\"uy\"ukg\"ung\"or, Orhan'

_publ_section_title
;
 8-[(1<i>E</i>)-1-(2-Aminophenyliminio)ethyl]-2-oxo-2<i>H</i>-chromen-7-olate
;
_journal_coeditor_code GK2282
_journal_issue 7
_journal_name_full 'Acta Crystallographica Section E'
_journal_page_first o1796
_journal_paper_doi 10.1107/S1600536810023093
_journal_volume 66
_journal_year 2010
_chemical_formula_iupac 'C17 H14 N2 O3'
_chemical_formula_moiety 'C17 H14 N2 O3'
_chemical_formula_sum 'C17 H14 N2 O3'
_chemical_formula_weight 294.30
_chemical_name_systematic
;
8-[(1<i>E</i>)-1-(2-Aminophenyliminio)ethyl]-2-oxo-2<i>H</i>-chromen-7-olate
;
_space_group_IT_number 61
_symmetry_cell_setting orthorhombic
_symmetry_space_group_name_Hall '-P 2ac 2ab'
_symmetry_space_group_name_H-M 'P b c a'
_atom_sites_solution_hydrogens geom
_atom_sites_solution_primary direct
_atom_sites_solution_secondary difmap
_audit_creation_method SHELXL-97
_cell_angle_alpha 90.00
_cell_angle_beta 90.00
_cell_angle_gamma 90.00
_cell_formula_units_Z 8
_cell_length_a 7.5462(3)
_cell_length_b 18.9324(11)
_cell_length_c 20.0445(9)
_cell_measurement_reflns_used 25561
_cell_measurement_temperature 296
_cell_measurement_theta_max 26.72
_cell_measurement_theta_min 2.03
_cell_volume 2863.7(2)
_computing_cell_refinement 'X-AREA (Stoe & Cie, 2002)'
_computing_data_collection 'X-AREA (Stoe & Cie, 2002)'
_computing_data_reduction 'X-RED32 (Stoe & Cie, 2002)'
_computing_molecular_graphics 'ORTEP-3 for Windows (Farrugia, 1997)'
_computing_publication_material 'WinGX (Farrugia, 1999)'
_computing_structure_refinement 'SHELXL97 (Sheldrick, 2008)'
_computing_structure_solution 'SHELXS97 (Sheldrick, 2008)'
_diffrn_ambient_temperature 296
_diffrn_measured_fraction_theta_full 0.992
_diffrn_measured_fraction_theta_max 0.992
_diffrn_measurement_device_type 'Stoe IPDS 2'
_diffrn_measurement_method 'rotation method'
_diffrn_radiation_monochromator graphite
_diffrn_radiation_source 'fine-focus sealed tube'
_diffrn_radiation_type MoK\a
_diffrn_radiation_wavelength 0.71073
_diffrn_reflns_av_R_equivalents 0.0394
_diffrn_reflns_av_sigmaI/netI 0.0241
_diffrn_reflns_limit_h_max 9
_diffrn_reflns_limit_h_min -9
_diffrn_reflns_limit_k_max 23
_diffrn_reflns_limit_k_min -23
_diffrn_reflns_limit_l_max 24
_diffrn_reflns_limit_l_min -24
_diffrn_reflns_number 25561
_diffrn_reflns_theta_full 26.24
_diffrn_reflns_theta_max 26.24
_diffrn_reflns_theta_min 2.03
_diffrn_standards_decay_% 0
_diffrn_standards_interval_count 0
_diffrn_standards_interval_time 0
_diffrn_standards_number 0
_exptl_absorpt_coefficient_mu 0.095
_exptl_absorpt_correction_T_max 0.9836
_exptl_absorpt_correction_T_min 0.9623
_exptl_absorpt_correction_type integration
_exptl_absorpt_process_details '(X-RED32; Stoe & Cie, 2002)'
_exptl_crystal_colour yellow
_exptl_crystal_density_diffrn 1.365
_exptl_crystal_density_method 'not measured'
_exptl_crystal_description prism
_exptl_crystal_F_000 1232
_exptl_crystal_size_max 0.44
_exptl_crystal_size_mid 0.29
_exptl_crystal_size_min 0.20
_refine_diff_density_max 0.106
_refine_diff_density_min -0.149
_refine_ls_extinction_method none
_refine_ls_goodness_of_fit_ref 1.003
_refine_ls_hydrogen_treatment mixed
_refine_ls_matrix_type full
_refine_ls_number_parameters 212
_refine_ls_number_reflns 2868
_refine_ls_number_restraints 1
_refine_ls_restrained_S_all 1.006
_refine_ls_R_factor_all 0.0689
_refine_ls_R_factor_gt 0.0375
_refine_ls_shift/su_max 0.000
_refine_ls_shift/su_mean 0.000
_refine_ls_structure_factor_coef Fsqd
_refine_ls_weighting_details 'calc w=1/[\s^2^(Fo^2^)+(0.0515P)^2^+] where P=(Fo^2^+2Fc^2^)/3'
_refine_ls_weighting_scheme calc
_refine_ls_wR_factor_gt 0.0849
_refine_ls_wR_factor_ref 0.0953
_reflns_number_gt 1972
_reflns_number_total 2868
_reflns_threshold_expression I>2\s(I)
_cod_data_source_file gk2282.cif
_cod_data_source_block I
_cod_database_code 2226450
_cod_database_fobs_code 2226450

loop_
_symmetry_equiv_pos_as_xyz
'x, y, z'
'-x+1/2, -y, z+1/2'
'x+1/2, -y+1/2, -z'
'-x, y+1/2, -z+1/2'
'-x, -y, -z'
'x-1/2, y, -z-1/2'
'-x-1/2, y-1/2, z'
'x, -y-1/2, z-1/2'

loop_
_atom_site_type_symbol
_atom_site_label
_atom_site_fract_x
_atom_site_fract_y
_atom_site_fract_z
_atom_site_U_iso_or_equiv
_atom_site_adp_type
_atom_site_calc_flag
_atom_site_refinement_flags
_atom_site_occupancy
_atom_site_disorder_assembly
_atom_site_disorder_group
C C1 0.3733(2) 0.81253(7) 0.38471(7) 0.0462(4) Uani d . 1 . .
C C2 0.5193(2) 0.83854(7) 0.41971(8) 0.0487(4) Uani d . 1 . .
C C3 0.4876(2) 0.89106(8) 0.46724(8) 0.0584(4) Uani d . 1 . .
H H3 0.5822 0.9095 0.4914 0.070 Uiso calc R 1 . .
C C4 0.3197(3) 0.91605(8) 0.47909(9) 0.0632(5) Uani d . 1 . .
H H4 0.3019 0.9507 0.5113 0.076 Uiso calc R 1 . .
C C5 0.1777(3) 0.89021(9) 0.44379(9) 0.0646(5) Uani d . 1 . .
H H5 0.0642 0.9073 0.4519 0.077 Uiso calc R 1 . .
C C6 0.2051(2) 0.83870(8) 0.39613(9) 0.0581(4) Uani d . 1 . .
H H6 0.1098 0.8215 0.3716 0.070 Uiso calc R 1 . .
C C7 0.44310(18) 0.69702(7) 0.33766(7) 0.0446(3) Uani d . 1 . .
C C8 0.4588(2) 0.66606(8) 0.40572(8) 0.0602(4) Uani d . 1 . .
H H8A 0.4121 0.6987 0.4379 0.072 Uiso calc R 1 . .
H H8B 0.5813 0.6569 0.4154 0.072 Uiso calc R 1 . .
H H8C 0.3932 0.6227 0.4077 0.072 Uiso calc R 1 . .
C C9 0.47034(19) 0.65822(7) 0.27529(7) 0.0442(3) Uani d . 1 . .
C C10 0.4368(2) 0.69219(7) 0.21251(8) 0.0491(4) Uani d . 1 . .
C C11 0.4623(2) 0.65452(8) 0.15220(8) 0.0584(4) Uani d . 1 . .
H H11 0.4402 0.6767 0.1117 0.070 Uiso calc R 1 . .
C C12 0.5186(2) 0.58675(8) 0.15284(9) 0.0587(4) Uani d . 1 . .
H H12 0.5332 0.5630 0.1126 0.070 Uiso calc R 1 . .
C C13 0.5555(2) 0.55134(7) 0.21273(8) 0.0525(4) Uani d . 1 . .
C C14 0.53174(19) 0.58766(7) 0.27212(8) 0.0455(4) Uani d . 1 . .
C C15 0.6172(2) 0.48034(8) 0.21610(10) 0.0641(5) Uani d . 1 . .
H H15 0.6307 0.4548 0.1768 0.077 Uiso calc R 1 . .
C C16 0.6561(2) 0.44943(8) 0.27412(10) 0.0671(5) Uani d . 1 . .
H H16 0.6943 0.4027 0.2746 0.081 Uiso calc R 1 . .
C C17 0.6397(2) 0.48719(7) 0.33552(10) 0.0588(4) Uani d . 1 . .
N N1 0.39971(17) 0.76316(6) 0.33146(7) 0.0488(3) Uani d D 1 . .
N N2 0.68956(19) 0.81302(8) 0.41013(8) 0.0631(4) Uani d . 1 . .
O O1 0.38245(16) 0.75749(5) 0.20935(6) 0.0603(3) Uani d . 1 . .
O O2 0.67878(17) 0.46798(5) 0.39135(7) 0.0735(4) Uani d . 1 . .
O O3 0.57044(14) 0.55503(5) 0.33133(5) 0.0541(3) Uani d . 1 . .
H H1 0.390(3) 0.7742(10) 0.2853(8) 0.087(6) Uiso d D 1 . .
H H2A 0.715(2) 0.7907(9) 0.3703(10) 0.071(5) Uiso d . 1 . .
H H2B 0.772(3) 0.8469(11) 0.4178(11) 0.099(7) Uiso d . 1 . .

loop_
_atom_site_aniso_label
_atom_site_aniso_U_11
_atom_site_aniso_U_22
_atom_site_aniso_U_33
_atom_site_aniso_U_12
_atom_site_aniso_U_13
_atom_site_aniso_U_23
C1 0.0615(9) 0.0363(7) 0.0409(9) -0.0009(6) 0.0025(7) 0.0007(6)
C2 0.0586(9) 0.0435(7) 0.0439(9) -0.0018(7) 0.0053(7) -0.0002(6)
C3 0.0700(11) 0.0557(8) 0.0494(10) -0.0061(8) 0.0042(8) -0.0116(7)
C4 0.0844(13) 0.0537(9) 0.0515(10) 0.0048(8) 0.0143(9) -0.0090(7)
C5 0.0651(10) 0.0662(10) 0.0623(12) 0.0133(8) 0.0086(9) -0.0029(9)
C6 0.0586(10) 0.0577(9) 0.0579(11) 0.0039(7) -0.0008(8) -0.0007(8)
C7 0.0490(8) 0.0393(7) 0.0454(9) -0.0045(6) -0.0014(7) 0.0024(6)
C8 0.0889(12) 0.0459(8) 0.0459(10) 0.0056(8) 0.0010(9) 0.0037(7)
C9 0.0483(8) 0.0397(7) 0.0446(9) -0.0056(6) -0.0026(6) -0.0011(6)
C10 0.0563(9) 0.0455(7) 0.0454(9) -0.0067(6) -0.0048(7) 0.0001(6)
C11 0.0734(11) 0.0588(9) 0.0431(10) -0.0053(8) -0.0043(8) -0.0011(7)
C12 0.0681(10) 0.0594(9) 0.0486(11) -0.0077(8) 0.0003(8) -0.0134(7)
C13 0.0544(9) 0.0465(8) 0.0565(11) -0.0054(6) -0.0008(7) -0.0097(7)
C14 0.0474(8) 0.0411(7) 0.0480(10) -0.0076(6) -0.0040(7) 0.0001(6)
C15 0.0686(11) 0.0489(8) 0.0749(13) -0.0011(8) -0.0002(10) -0.0181(8)
C16 0.0724(11) 0.0416(8) 0.0874(15) 0.0047(7) -0.0082(10) -0.0091(9)
C17 0.0586(10) 0.0384(7) 0.0795(14) -0.0011(7) -0.0101(9) 0.0018(8)
N1 0.0667(8) 0.0393(6) 0.0403(8) 0.0007(5) -0.0026(6) -0.0012(5)
N2 0.0562(8) 0.0674(9) 0.0659(10) -0.0034(7) 0.0055(8) -0.0179(8)
O1 0.0862(8) 0.0476(6) 0.0472(7) 0.0064(5) -0.0074(6) 0.0060(5)
O2 0.0904(9) 0.0482(6) 0.0820(10) 0.0054(6) -0.0181(8) 0.0106(6)
O3 0.0671(7) 0.0391(5) 0.0560(7) 0.0035(5) -0.0068(5) 0.0008(5)

loop_
_atom_type_symbol
_atom_type_description
_atom_type_scat_dispersion_real
_atom_type_scat_dispersion_imag
_atom_type_scat_source
C C 0.0033 0.0016 'International Tables Vol C Tables 4.2.6.8 and 6.1.1.4'
H H 0.0000 0.0000 'International Tables Vol C Tables 4.2.6.8 and 6.1.1.4'
N N 0.0061 0.0033 'International Tables Vol C Tables 4.2.6.8 and 6.1.1.4'
O O 0.0106 0.0060 'International Tables Vol C Tables 4.2.6.8 and 6.1.1.4'

loop_
_geom_angle_atom_site_label_1
_geom_angle_atom_site_label_2
_geom_angle_atom_site_label_3
_geom_angle_site_symmetry_1
_geom_angle_site_symmetry_3
_geom_angle
_geom_angle_publ_flag
C6 C1 C2 . . 121.01(14) ?
C6 C1 N1 . . 119.04(14) ?
C2 C1 N1 . . 119.65(13) ?
N2 C2 C1 . . 122.62(14) ?
N2 C2 C3 . . 120.05(15) ?
C1 C2 C3 . . 117.31(14) ?
C4 C3 C2 . . 121.38(16) ?
C4 C3 H3 . . 119.3 ?
C2 C3 H3 . . 119.3 ?
C3 C4 C5 . . 120.51(15) ?
C3 C4 H4 . . 119.7 ?
C5 C4 H4 . . 119.7 ?
C4 C5 C6 . . 119.43(16) ?
C4 C5 H5 . . 120.3 ?
C6 C5 H5 . . 120.3 ?
C5 C6 C1 . . 120.36(16) ?
C5 C6 H6 . . 119.8 ?
C1 C6 H6 . . 119.8 ?
N1 C7 C9 . . 115.89(13) ?
N1 C7 C8 . . 119.11(13) ?
C9 C7 C8 . . 124.99(12) ?
C7 C8 H8A . . 109.5 ?
C7 C8 H8B . . 109.5 ?
H8A C8 H8B . . 109.5 ?
C7 C8 H8C . . 109.5 ?
H8A C8 H8C . . 109.5 ?
H8B C8 H8C . . 109.5 ?
C14 C9 C10 . . 116.18(13) ?
C14 C9 C7 . . 123.89(13) ?
C10 C9 C7 . . 119.92(12) ?
O1 C10 C11 . . 118.60(14) ?
O1 C10 C9 . . 121.51(13) ?
C11 C10 C9 . . 119.89(13) ?
C12 C11 C10 . . 120.84(16) ?
C12 C11 H11 . . 119.6 ?
C10 C11 H11 . . 119.6 ?
C11 C12 C13 . . 121.61(15) ?
C11 C12 H12 . . 119.2 ?
C13 C12 H12 . . 119.2 ?
C14 C13 C12 . . 118.17(13) ?
C14 C13 C15 . . 118.01(16) ?
C12 C13 C15 . . 123.82(16) ?
O3 C14 C13 . . 119.53(13) ?
O3 C14 C9 . . 117.17(13) ?
C13 C14 C9 . . 123.30(14) ?
C16 C15 C13 . . 121.81(16) ?
C16 C15 H15 . . 119.1 ?
C13 C15 H15 . . 119.1 ?
C15 C16 C17 . . 120.82(15) ?
C15 C16 H16 . . 119.6 ?
C17 C16 H16 . . 119.6 ?
O2 C17 O3 . . 115.12(15) ?
O2 C17 C16 . . 128.58(15) ?
O3 C17 C16 . . 116.29(16) ?
C7 N1 C1 . . 126.31(13) ?
C7 N1 H1 . . 108.9(11) ?
C1 N1 H1 . . 124.8(11) ?
C2 N2 H2A . . 118.0(11) ?
C2 N2 H2B . . 111.5(13) ?
H2A N2 H2B . . 109.3(17) ?
C14 O3 C17 . . 123.35(13) ?

loop_
_geom_bond_atom_site_label_1
_geom_bond_atom_site_label_2
_geom_bond_site_symmetry_2
_geom_bond_distance
_geom_bond_publ_flag
C1 C6 . 1.381(2) ?
C1 C2 . 1.396(2) ?
C1 N1 . 1.4327(18) ?
C2 N2 . 1.386(2) ?
C2 C3 . 1.398(2) ?
C3 C4 . 1.373(2) ?
C3 H3 . 0.9300 ?
C4 C5 . 1.374(3) ?
C4 H4 . 0.9300 ?
C5 C6 . 1.381(2) ?
C5 H5 . 0.9300 ?
C6 H6 . 0.9300 ?
C7 N1 . 1.3004(17) ?
C7 C9 . 1.464(2) ?
C7 C8 . 1.490(2) ?
C8 H8A . 0.9600 ?
C8 H8B . 0.9600 ?
C8 H8C . 0.9600 ?
C9 C14 . 1.4153(19) ?
C9 C10 . 1.436(2) ?
C10 O1 . 1.3040(17) ?
C10 C11 . 1.417(2) ?
C11 C12 . 1.351(2) ?
C11 H11 . 0.9300 ?
C12 C13 . 1.403(2) ?
C12 H12 . 0.9300 ?
C13 C14 . 1.386(2) ?
C13 C15 . 1.424(2) ?
C14 O3 . 1.3695(17) ?
C15 C16 . 1.334(2) ?
C15 H15 . 0.9300 ?
C16 C17 . 1.429(3) ?
C16 H16 . 0.9300 ?
C17 O2 . 1.213(2) ?
C17 O3 . 1.3893(17) ?
N1 H1 . 0.952(15) ?
N2 H2A . 0.92(2) ?
N2 H2B . 0.91(2) ?

loop_
_geom_hbond_atom_site_label_D
_geom_hbond_atom_site_label_H
_geom_hbond_atom_site_label_A
_geom_hbond_site_symmetry_A
_geom_hbond_distance_DH
_geom_hbond_distance_HA
_geom_hbond_distance_DA
_geom_hbond_angle_DHA
N1 H1 O1 . 0.952(15) 1.556(16) 2.4534(17) 155.4(17)
N2 H2A O1 6_656 0.92(2) 2.13(2) 2.9933(19) 154.7(15)
N2 H2B O2 7_765 0.91(2) 2.37(2) 3.1203(19) 138.7(17)
C5 H5 O2 7_665 0.93 2.48 3.242(2) 139

loop_
_geom_torsion_atom_site_label_1
_geom_torsion_atom_site_label_2
_geom_torsion_atom_site_label_3
_geom_torsion_atom_site_label_4
_geom_torsion_site_symmetry_1
_geom_torsion_site_symmetry_2
_geom_torsion_site_symmetry_3
_geom_torsion_site_symmetry_4
_geom_torsion
_geom_torsion_publ_flag
C6 C1 C2 N2 . . . . 179.24(15) ?
N1 C1 C2 N2 . . . . -7.1(2) ?
C6 C1 C2 C3 . . . . 1.0(2) ?
N1 C1 C2 C3 . . . . 174.61(13) ?
N2 C2 C3 C4 . . . . -178.25(16) ?
C1 C2 C3 C4 . . . . 0.0(2) ?
C2 C3 C4 C5 . . . . -0.5(3) ?
C3 C4 C5 C6 . . . . 0.0(3) ?
C4 C5 C6 C1 . . . . 1.0(3) ?
C2 C1 C6 C5 . . . . -1.5(2) ?
N1 C1 C6 C5 . . . . -175.19(14) ?
N1 C7 C9 C14 . . . . 174.71(14) ?
C8 C7 C9 C14 . . . . -6.3(2) ?
N1 C7 C9 C10 . . . . -4.4(2) ?
C8 C7 C9 C10 . . . . 174.68(14) ?
C14 C9 C10 O1 . . . . -178.93(14) ?
C7 C9 C10 O1 . . . . 0.2(2) ?
C14 C9 C10 C11 . . . . 1.2(2) ?
C7 C9 C10 C11 . . . . -179.71(14) ?
O1 C10 C11 C12 . . . . 179.96(15) ?
C9 C10 C11 C12 . . . . -0.1(2) ?
C10 C11 C12 C13 . . . . -0.7(3) ?
C11 C12 C13 C14 . . . . 0.4(2) ?
C11 C12 C13 C15 . . . . -179.15(16) ?
C12 C13 C14 O3 . . . . -178.55(13) ?
C15 C13 C14 O3 . . . . 1.0(2) ?
C12 C13 C14 C9 . . . . 0.8(2) ?
C15 C13 C14 C9 . . . . -179.68(14) ?
C10 C9 C14 O3 . . . . 177.82(12) ?
C7 C9 C14 O3 . . . . -1.3(2) ?
C10 C9 C14 C13 . . . . -1.5(2) ?
C7 C9 C14 C13 . . . . 179.41(14) ?
C14 C13 C15 C16 . . . . -1.7(2) ?
C12 C13 C15 C16 . . . . 177.81(17) ?
C13 C15 C16 C17 . . . . -1.0(3) ?
C15 C16 C17 O2 . . . . -175.59(18) ?
C15 C16 C17 O3 . . . . 4.2(3) ?
C9 C7 N1 C1 . . . . -177.28(14) ?
C8 C7 N1 C1 . . . . 3.6(2) ?
C6 C1 N1 C7 . . . . -112.84(17) ?
C2 C1 N1 C7 . . . . 73.42(19) ?
C13 C14 O3 C17 . . . . 2.5(2) ?
C9 C14 O3 C17 . . . . -176.83(13) ?
O2 C17 O3 C14 . . . . 174.78(14) ?
C16 C17 O3 C14 . . . . -5.1(2) ?

loop_
_cod_related_entry_id
_cod_related_entry_database
_cod_related_entry_code
1 ChemSpider 30656114
